data_4349003
loop_
_publ_author_name
'Rota Martir, Diego'
'Bansal, Ashu K.'
'Di Mascio, Vincent'
'Cordes, David B.'
'Henwood, Adam F.'
'Slawin, Alexandra M. Z.'
'Kamer, Paul C. J.'
'Mart\'inez-Sarti, Laura'
'Perteg\'as, Antonio'
'Bolink, Henk J.'
'Samuel, Ifor D. W.'
'Zysman-Colman, Eli'

_publ_section_title
;
 Enhancing the photoluminescence quantum yields of blue-emitting cationic
 iridium(iii) complexes bearing bisphosphine ligands
;
_journal_issue 2
_journal_name_full 'Inorganic Chemistry Frontiers'
_journal_page_first 218
_journal_paper_doi 10.1039/C5QI00177C
_journal_volume 3
_journal_year 2016
_chemical_formula_moiety 'C66 H54 F4 Ir N2 P2, F6 P, C H2 Cl2'
_chemical_formula_sum 'C67 H56 Cl2 F10 Ir N2 P3'
_chemical_formula_weight 1435.22
_space_group_crystal_system triclinic
_space_group_IT_number 2
_space_group_name_Hall '-P 1'
_space_group_name_H-M_alt 'P -1'
_atom_sites_solution_hydrogens geom
_atom_sites_solution_primary direct
_atom_sites_solution_secondary difmap
_audit_creation_date 2015-04-28
_audit_creation_method 'by CrystalStructure 4.1'
_audit_update_record
;
2015-09-09 deposited with the CCDC.
2015-10-29 downloaded from the CCDC.
;
_cell_angle_alpha 80.832(6)
_cell_angle_beta 78.851(6)
_cell_angle_gamma 66.667(5)
_cell_formula_units_Z 2
_cell_length_a 12.8447(4)
_cell_length_b 13.3798(7)
_cell_length_c 19.7895(11)
_cell_measurement_reflns_used 8853
_cell_measurement_temperature 173
_cell_measurement_theta_max 25.90
_cell_measurement_theta_min 1.70
_cell_volume 3051.0(3)
_computing_cell_refinement 'CrystalClear-SM Expert 2.1 b32'
_computing_data_collection 'CrystalClear-SM Expert 2.1 b32 (Rigaku, 2014)'
_computing_data_reduction 'CrystalClear-SM Expert 2.1 b32'
_computing_molecular_graphics 'CrystalStructure 4.1'
_computing_publication_material 'CrystalStructure 4.1 (Rigaku, 2014)'
_computing_structure_refinement 'SHELXL2013 (Sheldrick, 2008)'
_computing_structure_solution 'DIRDIF99-PATTY (Gould, et al., 1999)'
_diffrn_ambient_temperature 173
_diffrn_detector_area_resol_mean 5.814
_diffrn_measured_fraction_theta_full 0.992
_diffrn_measured_fraction_theta_max 0.990
_diffrn_measurement_device_type 'Rigaku XtaLAB P200'
_diffrn_measurement_method \w
_diffrn_radiation_type 'Mo K\a'
_diffrn_radiation_wavelength 0.71075
_diffrn_reflns_av_R_equivalents 0.0335
_diffrn_reflns_Laue_measured_fraction_full 0.992
_diffrn_reflns_Laue_measured_fraction_max 0.990
_diffrn_reflns_limit_h_max 15
_diffrn_reflns_limit_h_min -15
_diffrn_reflns_limit_k_max 16
_diffrn_reflns_limit_k_min -16
_diffrn_reflns_limit_l_max 23
_diffrn_reflns_limit_l_min -23
_diffrn_reflns_number 50084
_diffrn_reflns_point_group_measured_fraction_full 0.992
_diffrn_reflns_point_group_measured_fraction_max 0.990
_diffrn_reflns_theta_full 25.242
_diffrn_reflns_theta_max 25.365
_diffrn_reflns_theta_min 1.665
_diffrn_standards_number 0
_exptl_absorpt_coefficient_mu 2.434
_exptl_absorpt_correction_T_max 0.885
_exptl_absorpt_correction_T_min 0.746
_exptl_absorpt_correction_type multi-scan
_exptl_absorpt_process_details 'REQAB (Rigaku, 1998)'
_exptl_crystal_colour yellow
_exptl_crystal_density_diffrn 1.562
_exptl_crystal_density_method 'not measured'
_exptl_crystal_description prism
_exptl_crystal_F_000 1436.00
_exptl_crystal_recrystallization_method 'Re-crystallisation from solvent: Dichloromethane/diethyl ether'
_exptl_crystal_size_max 0.080
_exptl_crystal_size_mid 0.060
_exptl_crystal_size_min 0.050
_refine_diff_density_max 0.58
_refine_diff_density_min -1.19
_refine_ls_extinction_method none
_refine_ls_goodness_of_fit_ref 1.036
_refine_ls_hydrogen_treatment constr
_refine_ls_number_parameters 809
_refine_ls_number_reflns 11084
_refine_ls_number_restraints 0
_refine_ls_R_factor_all 0.0308
_refine_ls_R_factor_gt 0.0256
_refine_ls_shift/su_max 0.001
_refine_ls_structure_factor_coef Fsqd
_refine_ls_weighting_details 'w = 1/[\s^2^(Fo^2^)+(0.0410P)^2^+2.3483P] where P=(Fo^2^+2Fc^2^)/3'
_refine_ls_weighting_scheme calc
_refine_ls_wR_factor_gt 0.0667
_refine_ls_wR_factor_ref 0.0688
_reflns_number_gt 10069
_reflns_number_total 11084
_reflns_threshold_expression F^2^>2.0\s(F^2^)
_cod_data_source_file c5qi00177c2.cif
_cod_data_source_block 4c
_cod_original_sg_symbol_H-M P-1
_cod_database_code 4349003

loop_
_space_group_symop_id
_space_group_symop_operation_xyz
1 +X,+Y,+Z
2 -X,-Y,-Z

loop_
_atom_site_label
_atom_site_type_symbol
_atom_site_fract_x
_atom_site_fract_y
_atom_site_fract_z
_atom_site_U_iso_or_equiv
_atom_site_adp_type
_atom_site_occupancy
_atom_site_site_symmetry_order
_atom_site_calc_flag
_atom_site_refinement_flags_posn
_atom_site_refinement_flags_adp
_atom_site_refinement_flags_occupancy
_atom_site_disorder_assembly
_atom_site_disorder_group
Ir1 Ir 0.07015(2) 0.29869(2) 0.22925(2) 0.02553(5) Uani 1 1 d . . . . .
Cl81 Cl 0.54538(18) -0.0005(2) 0.30865(10) 0.1362(8) Uani 1 1 d . . . . .
Cl82 Cl 0.6785(2) -0.19974(16) 0.38017(12) 0.1486(9) Uani 1 1 d . . . . .
P1 P 0.08247(7) 0.11684(7) 0.26128(4) 0.03009(17) Uani 1 1 d . . . . .
P2 P 0.09736(7) 0.28950(6) 0.34526(4) 0.02710(16) Uani 1 1 d . . . . .
P71 P 0.75165(8) 0.10266(8) 0.47225(5) 0.0421(2) Uani 1 1 d . . . . .
F10 F 0.19997(17) 0.64479(17) 0.14283(11) 0.0458(5) Uani 1 1 d . . . . .
F12 F -0.18584(19) 0.72130(17) 0.22311(14) 0.0597(6) Uani 1 1 d . . . . .
F31 F -0.1762(2) 0.4318(2) 0.01330(11) 0.0587(6) Uani 1 1 d . . . . .
F33 F 0.2212(2) 0.31027(19) -0.04004(10) 0.0568(6) Uani 1 1 d . . . . .
F71 F 0.8421(3) -0.0164(2) 0.46388(17) 0.1067(12) Uani 1 1 d . . . . .
F72 F 0.6616(3) 0.2211(3) 0.47974(17) 0.1072(13) Uani 1 1 d . . . . .
F73 F 0.6694(8) 0.0574(7) 0.4546(7) 0.115(5) Uani 0.576(19) 1 d . . P A 1
F74 F 0.7249(10) 0.0659(8) 0.5511(4) 0.104(3) Uani 0.576(19) 1 d . . P A 1
F75 F 0.8392(6) 0.1458(7) 0.4908(8) 0.123(5) Uani 0.576(19) 1 d . . P A 1
F76 F 0.7828(11) 0.1337(5) 0.3939(3) 0.111(6) Uani 0.576(19) 1 d . . P A 1
F73A F 0.7082(9) 0.1134(8) 0.3996(5) 0.078(4) Uani 0.424(19) 1 d . . P A 2
F74A F 0.6436(10) 0.0751(15) 0.5062(11) 0.154(8) Uani 0.424(19) 1 d . . P A 2
F75A F 0.7860(13) 0.0979(12) 0.5421(6) 0.118(9) Uani 0.424(19) 1 d . . P A 2
F76A F 0.8468(8) 0.1356(9) 0.4312(7) 0.102(5) Uani 0.424(19) 1 d . . P A 2
N1 N -0.1020(2) 0.3767(2) 0.26374(12) 0.0269(5) Uani 1 1 d . . . . .
N22 N 0.2359(2) 0.2420(2) 0.17779(13) 0.0286(5) Uani 1 1 d . . . . .
C2 C -0.1461(3) 0.4883(2) 0.25225(15) 0.0291(6) Uani 1 1 d . . . . .
C3 C -0.2628(3) 0.5460(3) 0.26648(17) 0.0338(7) Uani 1 1 d . . . . .
H3 H -0.2923 0.6233 0.2575 0.041 Uiso 1 1 calc R U . . .
C4 C -0.3379(3) 0.4934(3) 0.29360(16) 0.0333(7) Uani 1 1 d . . . . .
C5 C -0.2897(3) 0.3805(3) 0.30865(17) 0.0361(7) Uani 1 1 d . . . . .
H5 H -0.3371 0.3414 0.3294 0.043 Uiso 1 1 calc R U . . .
C6 C -0.1746(3) 0.3265(3) 0.29357(16) 0.0323(7) Uani 1 1 d . . . . .
H6 H -0.1437 0.2495 0.3045 0.039 Uiso 1 1 calc R U . . .
C7 C -0.0588(3) 0.5346(3) 0.22342(16) 0.0303(7) Uani 1 1 d . . . . .
C8 C 0.0540(3) 0.4591(2) 0.20934(14) 0.0276(6) Uani 1 1 d . . . . .
C9 C 0.1415(3) 0.4977(3) 0.18144(15) 0.0316(7) Uani 1 1 d . . . . .
H9 H 0.2181 0.4481 0.1704 0.038 Uiso 1 1 calc R U . . .
C10 C 0.1147(3) 0.6082(3) 0.17037(16) 0.0342(7) Uani 1 1 d . . . . .
C11 C 0.0062(3) 0.6847(3) 0.18468(17) 0.0378(8) Uani 1 1 d . . . . .
H11 H -0.0092 0.7608 0.1770 0.045 Uiso 1 1 calc R U . . .
C12 C -0.0788(3) 0.6457(3) 0.21064(17) 0.0350(7) Uani 1 1 d . . . . .
C13 C -0.4636(3) 0.5542(3) 0.30618(18) 0.0374(8) Uani 1 1 d . . . . .
C14 C -0.5301(3) 0.5698(3) 0.2543(2) 0.0471(9) Uani 1 1 d . . . . .
C15 C -0.6482(3) 0.6243(3) 0.2686(2) 0.0555(11) Uani 1 1 d . . . . .
H15 H -0.6937 0.6348 0.2337 0.067 Uiso 1 1 calc R U . . .
C16 C -0.7016(3) 0.6639(3) 0.3320(2) 0.0515(10) Uani 1 1 d . . . . .
C17 C -0.6341(3) 0.6495(3) 0.3815(2) 0.0478(9) Uani 1 1 d . . . . .
H17 H -0.6693 0.6781 0.4248 0.057 Uiso 1 1 calc R U . . .
C18 C -0.5157(3) 0.5945(3) 0.37040(19) 0.0401(8) Uani 1 1 d . . . . .
C19 C -0.4752(4) 0.5286(5) 0.1841(3) 0.0775(15) Uani 1 1 d . . . . .
H19A H -0.4191 0.5615 0.1632 0.116 Uiso 1 1 calc R U . . .
H19B H -0.5343 0.5489 0.1542 0.116 Uiso 1 1 calc R U . . .
H19C H -0.4366 0.4489 0.1893 0.116 Uiso 1 1 calc R U . . .
C20 C -0.8298(4) 0.7226(4) 0.3457(3) 0.0765(15) Uani 1 1 d . . . . .
H20A H -0.8659 0.6691 0.3615 0.115 Uiso 1 1 calc R U . . .
H20B H -0.8577 0.7644 0.3031 0.115 Uiso 1 1 calc R U . . .
H20C H -0.8492 0.7726 0.3815 0.115 Uiso 1 1 calc R U . . .
C21 C -0.4448(3) 0.5790(4) 0.4262(2) 0.0591(11) Uani 1 1 d . . . . .
H21A H -0.4939 0.6180 0.4657 0.089 Uiso 1 1 calc R U . . .
H21B H -0.3846 0.6079 0.4083 0.089 Uiso 1 1 calc R U . . .
H21C H -0.4097 0.5009 0.4410 0.089 Uiso 1 1 calc R U . . .
C23 C 0.2491(3) 0.2543(2) 0.10718(15) 0.0307(7) Uani 1 1 d . . . . .
C24 C 0.3579(3) 0.2246(3) 0.06892(17) 0.0354(7) Uani 1 1 d . . . . .
H24 H 0.3655 0.2334 0.0198 0.042 Uiso 1 1 calc R U . . .
C25 C 0.4554(3) 0.1825(3) 0.10073(17) 0.0341(7) Uani 1 1 d . . . . .
C26 C 0.4396(3) 0.1677(3) 0.17236(17) 0.0373(7) Uani 1 1 d . . . . .
H26 H 0.5041 0.1377 0.1965 0.045 Uiso 1 1 calc R U . . .
C27 C 0.3310(3) 0.1965(3) 0.20849(16) 0.0342(7) Uani 1 1 d . . . . .
H27 H 0.3225 0.1836 0.2575 0.041 Uiso 1 1 calc R U . . .
C28 C 0.1399(3) 0.2996(3) 0.07892(16) 0.0322(7) Uani 1 1 d . . . . .
C29 C 0.0400(3) 0.3206(3) 0.12819(16) 0.0314(7) Uani 1 1 d . . . . .
C30 C -0.0667(3) 0.3660(3) 0.10466(17) 0.0360(7) Uani 1 1 d . . . . .
H30 H -0.1352 0.3820 0.1368 0.043 Uiso 1 1 calc R U . . .
C31 C -0.0715(3) 0.3874(3) 0.03497(18) 0.0416(8) Uani 1 1 d . . . . .
C32 C 0.0235(3) 0.3688(3) -0.01419(18) 0.0456(9) Uani 1 1 d . . . . .
H32 H 0.0175 0.3852 -0.0621 0.055 Uiso 1 1 calc R U . . .
C33 C 0.1275(3) 0.3255(3) 0.00894(17) 0.0408(8) Uani 1 1 d . . . . .
C34 C 0.5723(3) 0.1581(3) 0.06025(16) 0.0347(7) Uani 1 1 d . . . . .
C35 C 0.6492(3) 0.0500(3) 0.05336(17) 0.0377(8) Uani 1 1 d . . . . .
C36 C 0.7569(3) 0.0313(3) 0.01569(18) 0.0420(8) Uani 1 1 d . . . . .
H36 H 0.8090 -0.0419 0.0110 0.050 Uiso 1 1 calc R U . . .
C37 C 0.7911(3) 0.1161(3) -0.01544(18) 0.0434(8) Uani 1 1 d . . . . .
C38 C 0.7151(3) 0.2214(3) -0.00646(19) 0.0464(9) Uani 1 1 d . . . . .
H38 H 0.7380 0.2803 -0.0264 0.056 Uiso 1 1 calc R U . . .
C39 C 0.6058(3) 0.2446(3) 0.03080(19) 0.0431(8) Uani 1 1 d . . . . .
C40 C 0.6160(4) -0.0453(3) 0.0851(2) 0.0538(10) Uani 1 1 d . . . . .
H40A H 0.6822 -0.1138 0.0779 0.081 Uiso 1 1 calc R U . . .
H40B H 0.5535 -0.0448 0.0633 0.081 Uiso 1 1 calc R U . . .
H40C H 0.5907 -0.0393 0.1348 0.081 Uiso 1 1 calc R U . . .
C41 C 0.9061(3) 0.0954(4) -0.0592(2) 0.0629(12) Uani 1 1 d . . . . .
H41A H 0.8957 0.1173 -0.1079 0.094 Uiso 1 1 calc R U . . .
H41B H 0.9540 0.0174 -0.0536 0.094 Uiso 1 1 calc R U . . .
H41C H 0.9434 0.1380 -0.0447 0.094 Uiso 1 1 calc R U . . .
C42 C 0.5265(4) 0.3619(3) 0.0385(3) 0.0680(13) Uani 1 1 d . . . . .
H42A H 0.5700 0.4094 0.0238 0.102 Uiso 1 1 calc R U . . .
H42B H 0.4921 0.3702 0.0870 0.102 Uiso 1 1 calc R U . . .
H42C H 0.4660 0.3822 0.0096 0.102 Uiso 1 1 calc R U . . .
C43 C 0.0716(3) 0.0958(3) 0.35457(17) 0.0362(7) Uani 1 1 d . . . . .
H43 H 0.0610 0.0321 0.3782 0.043 Uiso 1 1 calc R U . . .
C44 C 0.0783(3) 0.1682(3) 0.39009(16) 0.0343(7) Uani 1 1 d . . . . .
H44 H 0.0732 0.1564 0.4390 0.041 Uiso 1 1 calc R U . . .
C45 C -0.0225(3) 0.0696(3) 0.24111(17) 0.0320(7) Uani 1 1 d . . . . .
C46 C -0.0769(4) 0.1174(3) 0.1840(2) 0.0492(9) Uani 1 1 d . . . . .
H46 H -0.0596 0.1748 0.1556 0.059 Uiso 1 1 calc R U . . .
C47 C -0.1567(4) 0.0826(3) 0.1674(2) 0.0554(10) Uani 1 1 d . . . . .
H47 H -0.1940 0.1164 0.1280 0.066 Uiso 1 1 calc R U . . .
C48 C -0.1815(3) -0.0003(3) 0.2080(2) 0.0538(10) Uani 1 1 d . . . . .
H48 H -0.2350 -0.0250 0.1963 0.065 Uiso 1 1 calc R U . . .
C49 C -0.1292(4) -0.0475(4) 0.2652(2) 0.0601(11) Uani 1 1 d . . . . .
H49 H -0.1473 -0.1044 0.2936 0.072 Uiso 1 1 calc R U . . .
C50 C -0.0501(3) -0.0130(3) 0.2822(2) 0.0491(9) Uani 1 1 d . . . . .
H50 H -0.0144 -0.0462 0.3222 0.059 Uiso 1 1 calc R U . . .
C51 C 0.2189(3) 0.0086(3) 0.23411(18) 0.0350(7) Uani 1 1 d . . . . .
C52 C 0.2944(3) -0.0519(3) 0.2799(2) 0.0491(9) Uani 1 1 d . . . . .
H52 H 0.2760 -0.0380 0.3272 0.059 Uiso 1 1 calc R U . . .
C53 C 0.3970(4) -0.1330(3) 0.2569(3) 0.0620(12) Uani 1 1 d . . . . .
H53 H 0.4486 -0.1748 0.2886 0.074 Uiso 1 1 calc R U . . .
C54 C 0.4246(3) -0.1536(3) 0.1890(2) 0.0543(10) Uani 1 1 d . . . . .
H54 H 0.4951 -0.2097 0.1738 0.065 Uiso 1 1 calc R U . . .
C55 C 0.3509(3) -0.0935(3) 0.1429(2) 0.0518(10) Uani 1 1 d . . . . .
H55 H 0.3706 -0.1075 0.0956 0.062 Uiso 1 1 calc R U . . .
C56 C 0.2481(3) -0.0127(3) 0.1651(2) 0.0437(8) Uani 1 1 d . . . . .
H56 H 0.1970 0.0287 0.1330 0.052 Uiso 1 1 calc R U . . .
C57 C -0.0081(3) 0.3988(3) 0.39513(15) 0.0300(7) Uani 1 1 d . . . . .
C58 C -0.0015(3) 0.5015(3) 0.38653(18) 0.0380(8) Uani 1 1 d . . . . .
H58 H 0.0572 0.5149 0.3538 0.046 Uiso 1 1 calc R U . . .
C59 C -0.0795(3) 0.5839(3) 0.4252(2) 0.0473(9) Uani 1 1 d . . . . .
H59 H -0.0741 0.6537 0.4191 0.057 Uiso 1 1 calc R U . . .
C60 C -0.1650(3) 0.5652(3) 0.47249(19) 0.0489(10) Uani 1 1 d . . . . .
H60 H -0.2183 0.6218 0.4994 0.059 Uiso 1 1 calc R U . . .
C61 C -0.1733(3) 0.4648(4) 0.48068(19) 0.0488(9) Uani 1 1 d . . . . .
H61 H -0.2326 0.4524 0.5134 0.059 Uiso 1 1 calc R U . . .
C62 C -0.0962(3) 0.3809(3) 0.44185(17) 0.0383(8) Uani 1 1 d . . . . .
H62 H -0.1036 0.3120 0.4472 0.046 Uiso 1 1 calc R U . . .
C63 C 0.2326(3) 0.2802(3) 0.36713(15) 0.0292(6) Uani 1 1 d . . . . .
C64 C 0.2779(3) 0.3586(3) 0.33736(18) 0.0388(8) Uani 1 1 d . . . . .
H64 H 0.2397 0.4149 0.3046 0.047 Uiso 1 1 calc R U . . .
C65 C 0.3781(3) 0.3548(3) 0.3553(2) 0.0493(9) Uani 1 1 d . . . . .
H65 H 0.4077 0.4093 0.3354 0.059 Uiso 1 1 calc R U . . .
C66 C 0.4346(3) 0.2740(4) 0.4012(2) 0.0600(11) Uani 1 1 d . . . . .
H66 H 0.5031 0.2723 0.4136 0.072 Uiso 1 1 calc R U . . .
C67 C 0.3924(4) 0.1944(4) 0.4295(2) 0.0625(12) Uani 1 1 d . . . . .
H67 H 0.4331 0.1368 0.4607 0.075 Uiso 1 1 calc R U . . .
C68 C 0.2913(3) 0.1977(3) 0.41292(19) 0.0438(8) Uani 1 1 d . . . . .
H68 H 0.2623 0.1429 0.4332 0.053 Uiso 1 1 calc R U . . .
C81 C 0.5751(7) -0.0691(6) 0.3877(4) 0.124(3) Uani 1 1 d . . . . .
H81A H 0.5041 -0.0740 0.4154 0.149 Uiso 1 1 calc R U . . .
H81B H 0.6023 -0.0275 0.4126 0.149 Uiso 1 1 calc R U . . .

loop_
_atom_site_aniso_label
_atom_site_aniso_U_11
_atom_site_aniso_U_22
_atom_site_aniso_U_33
_atom_site_aniso_U_23
_atom_site_aniso_U_13
_atom_site_aniso_U_12
Ir1 0.03024(7) 0.02738(7) 0.02119(7) -0.00334(4) -0.00195(4) -0.01357(5)
Cl81 0.1142(14) 0.1707(19) 0.1007(13) 0.0379(13) -0.0354(11) -0.0392(13)
Cl82 0.171(2) 0.0861(12) 0.1376(17) 0.0157(11) 0.0045(15) -0.0168(13)
P1 0.0368(4) 0.0284(4) 0.0287(4) -0.0035(3) -0.0053(3) -0.0154(4)
P2 0.0313(4) 0.0312(4) 0.0221(4) -0.0036(3) -0.0018(3) -0.0158(3)
P71 0.0395(5) 0.0447(5) 0.0381(5) 0.0037(4) -0.0038(4) -0.0154(4)
F10 0.0493(12) 0.0524(12) 0.0475(12) 0.0064(9) -0.0050(9) -0.0364(10)
F12 0.0506(13) 0.0349(12) 0.0868(18) -0.0040(11) 0.0041(12) -0.0159(10)
F31 0.0583(14) 0.0763(16) 0.0471(13) 0.0020(11) -0.0267(11) -0.0253(12)
F33 0.0631(14) 0.0670(15) 0.0257(10) -0.0051(10) 0.0007(10) -0.0120(12)
F71 0.132(3) 0.0587(17) 0.082(2) -0.0010(15) -0.028(2) 0.0173(18)
F72 0.114(3) 0.081(2) 0.086(2) -0.0386(17) -0.0481(19) 0.0336(18)
F73 0.087(6) 0.144(7) 0.152(12) -0.044(7) -0.039(6) -0.061(5)
F74 0.107(7) 0.134(6) 0.039(3) 0.017(3) 0.002(4) -0.028(5)
F75 0.095(5) 0.138(6) 0.180(15) -0.052(7) -0.008(6) -0.080(5)
F76 0.169(14) 0.077(4) 0.045(3) 0.018(3) 0.013(5) -0.025(5)
F73A 0.078(6) 0.077(6) 0.071(6) -0.024(5) -0.030(5) -0.007(5)
F74A 0.099(8) 0.202(14) 0.164(16) 0.017(12) 0.039(9) -0.097(9)
F75A 0.109(11) 0.126(12) 0.058(7) -0.025(7) -0.057(8) 0.045(9)
F76A 0.087(6) 0.137(8) 0.103(12) -0.011(7) 0.024(6) -0.081(6)
N1 0.0317(13) 0.0271(13) 0.0238(13) -0.0031(10) -0.0032(10) -0.0132(11)
N22 0.0333(14) 0.0271(13) 0.0256(13) -0.0056(10) -0.0004(11) -0.0121(11)
C2 0.0342(16) 0.0281(16) 0.0272(15) -0.0033(12) -0.0057(13) -0.0131(13)
C3 0.0361(17) 0.0292(17) 0.0371(18) -0.0034(14) -0.0043(14) -0.0137(14)
C4 0.0336(17) 0.0383(18) 0.0314(17) -0.0076(14) -0.0036(13) -0.0157(14)
C5 0.0361(18) 0.0360(18) 0.0400(19) -0.0033(15) 0.0005(14) -0.0204(15)
C6 0.0362(17) 0.0305(17) 0.0325(17) -0.0016(13) -0.0004(13) -0.0177(14)
C7 0.0365(17) 0.0317(17) 0.0269(15) -0.0036(13) -0.0031(13) -0.0174(14)
C8 0.0361(16) 0.0304(16) 0.0198(14) -0.0027(12) -0.0033(12) -0.0164(13)
C9 0.0348(17) 0.0387(18) 0.0232(15) -0.0032(13) -0.0016(12) -0.0169(14)
C10 0.0440(19) 0.0432(19) 0.0270(16) 0.0017(14) -0.0051(14) -0.0303(16)
C11 0.051(2) 0.0327(18) 0.0360(18) 0.0012(14) -0.0059(15) -0.0236(16)
C12 0.0390(18) 0.0310(17) 0.0353(18) -0.0039(14) -0.0028(14) -0.0144(15)
C13 0.0346(17) 0.0352(18) 0.047(2) -0.0016(15) -0.0087(15) -0.0179(15)
C14 0.051(2) 0.043(2) 0.055(2) -0.0041(17) -0.0178(18) -0.0210(18)
C15 0.047(2) 0.051(2) 0.079(3) 0.000(2) -0.031(2) -0.0214(19)
C16 0.0311(18) 0.042(2) 0.084(3) -0.003(2) -0.0121(19) -0.0151(16)
C17 0.0353(19) 0.047(2) 0.062(2) -0.0108(18) 0.0011(17) -0.0174(17)
C18 0.0320(17) 0.045(2) 0.047(2) -0.0073(16) -0.0004(15) -0.0195(16)
C19 0.079(3) 0.090(4) 0.064(3) -0.026(3) -0.029(3) -0.017(3)
C20 0.036(2) 0.065(3) 0.122(4) -0.009(3) -0.018(2) -0.010(2)
C21 0.042(2) 0.087(3) 0.049(2) -0.021(2) -0.0017(18) -0.022(2)
C23 0.0401(18) 0.0268(16) 0.0254(15) -0.0058(12) -0.0007(13) -0.0134(14)
C24 0.0460(19) 0.0311(17) 0.0262(16) -0.0082(13) 0.0033(14) -0.0133(15)
C25 0.0403(18) 0.0272(16) 0.0317(17) -0.0068(13) 0.0035(14) -0.0119(14)
C26 0.0360(18) 0.0385(19) 0.0328(17) -0.0058(14) -0.0019(14) -0.0098(15)
C27 0.0377(18) 0.0382(18) 0.0263(16) -0.0046(13) -0.0021(13) -0.0145(15)
C28 0.0453(19) 0.0272(16) 0.0243(15) -0.0056(12) -0.0031(13) -0.0136(14)
C29 0.0452(18) 0.0286(16) 0.0251(15) -0.0023(12) -0.0069(13) -0.0182(14)
C30 0.0418(19) 0.0377(18) 0.0320(17) -0.0045(14) -0.0078(14) -0.0170(15)
C31 0.051(2) 0.040(2) 0.0395(19) -0.0016(15) -0.0205(17) -0.0177(17)
C32 0.064(2) 0.047(2) 0.0273(17) -0.0026(15) -0.0162(17) -0.0191(19)
C33 0.054(2) 0.0388(19) 0.0279(17) -0.0092(14) -0.0017(15) -0.0152(17)
C34 0.0397(18) 0.0352(18) 0.0273(16) -0.0076(13) 0.0052(13) -0.0149(15)
C35 0.0410(19) 0.0382(19) 0.0346(18) -0.0083(14) 0.0016(14) -0.0170(16)
C36 0.0408(19) 0.039(2) 0.0399(19) -0.0091(15) 0.0001(15) -0.0093(16)
C37 0.0412(19) 0.053(2) 0.0347(18) -0.0031(16) 0.0020(15) -0.0205(18)
C38 0.055(2) 0.047(2) 0.040(2) 0.0018(16) 0.0017(17) -0.0286(19)
C39 0.050(2) 0.0350(19) 0.0402(19) -0.0033(15) 0.0044(16) -0.0163(16)
C40 0.056(2) 0.037(2) 0.067(3) -0.0117(19) 0.009(2) -0.0215(18)
C41 0.044(2) 0.078(3) 0.061(3) 0.003(2) 0.0045(19) -0.026(2)
C42 0.076(3) 0.033(2) 0.085(3) -0.006(2) 0.015(3) -0.022(2)
C43 0.0465(19) 0.0349(18) 0.0326(17) 0.0029(14) -0.0066(14) -0.0227(16)
C44 0.0413(18) 0.0394(18) 0.0254(16) 0.0013(14) -0.0043(13) -0.0205(15)
C45 0.0333(16) 0.0274(16) 0.0364(17) -0.0123(13) -0.0013(13) -0.0109(13)
C46 0.068(3) 0.045(2) 0.047(2) 0.0005(17) -0.0188(19) -0.032(2)
C47 0.063(3) 0.053(2) 0.061(3) -0.007(2) -0.027(2) -0.025(2)
C48 0.050(2) 0.057(2) 0.068(3) -0.018(2) -0.009(2) -0.030(2)
C49 0.066(3) 0.059(3) 0.074(3) 0.002(2) -0.016(2) -0.043(2)
C50 0.055(2) 0.046(2) 0.055(2) 0.0016(18) -0.0158(19) -0.0270(19)
C51 0.0364(17) 0.0254(16) 0.046(2) 0.0000(14) -0.0066(15) -0.0152(14)
C52 0.048(2) 0.047(2) 0.046(2) 0.0081(17) -0.0088(17) -0.0155(18)
C53 0.049(2) 0.046(2) 0.074(3) 0.019(2) -0.012(2) -0.0085(19)
C54 0.044(2) 0.0311(19) 0.078(3) -0.0034(19) 0.005(2) -0.0113(17)
C55 0.048(2) 0.048(2) 0.060(3) -0.0190(19) 0.0023(19) -0.0186(19)
C56 0.0401(19) 0.046(2) 0.047(2) -0.0134(17) -0.0050(16) -0.0152(17)
C57 0.0294(16) 0.0401(18) 0.0225(15) -0.0081(13) -0.0048(12) -0.0128(14)
C58 0.0337(17) 0.044(2) 0.0387(18) -0.0136(15) 0.0009(14) -0.0163(15)
C59 0.043(2) 0.046(2) 0.056(2) -0.0219(18) -0.0075(17) -0.0140(17)
C60 0.0361(19) 0.062(3) 0.043(2) -0.0255(19) -0.0037(16) -0.0057(18)
C61 0.0345(19) 0.071(3) 0.038(2) -0.0122(18) 0.0027(15) -0.0177(19)
C62 0.0355(18) 0.051(2) 0.0322(17) -0.0067(15) -0.0012(14) -0.0208(16)
C63 0.0298(16) 0.0344(17) 0.0254(15) -0.0092(13) -0.0013(12) -0.0131(13)
C64 0.0352(18) 0.0416(19) 0.0414(19) -0.0041(15) -0.0025(14) -0.0175(15)
C65 0.0373(19) 0.053(2) 0.063(3) -0.0058(19) -0.0060(18) -0.0242(18)
C66 0.039(2) 0.073(3) 0.075(3) -0.009(2) -0.020(2) -0.022(2)
C67 0.049(2) 0.063(3) 0.075(3) 0.011(2) -0.030(2) -0.017(2)
C68 0.043(2) 0.045(2) 0.045(2) 0.0019(16) -0.0115(16) -0.0173(17)
C81 0.152(7) 0.091(5) 0.100(5) 0.012(4) -0.040(5) -0.012(4)

loop_
_atom_type_symbol
_atom_type_description
_atom_type_scat_dispersion_real
_atom_type_scat_dispersion_imag
_atom_type_scat_source
C C 0.0033 0.0016
;
International Tables for Crystallography
(Vol. C, Tables 4.2.6.8 and 6.1.1.4)
;
H H 0.0000 0.0000
;
International Tables for Crystallography
(Vol. C, Table 6.1.1.4)
;
F F 0.0171 0.0103
;
International Tables for Crystallography
(Vol. C, Tables 4.2.6.8 and 6.1.1.4)
;
Ir Ir -1.4442 7.9887
;
International Tables for Crystallography
(Vol. C, Tables 4.2.6.8 and 6.1.1.4)
;
N N 0.0061 0.0033
;
International Tables for Crystallography
(Vol. C, Tables 4.2.6.8 and 6.1.1.4)
;
P P 0.1023 0.0942
;
International Tables for Crystallography
(Vol. C, Tables 4.2.6.8 and 6.1.1.4)
;
Cl Cl 0.1484 0.1585
;
International Tables for Crystallography
(Vol. C, Tables 4.2.6.8 and 6.1.1.4)
;

loop_
_geom_angle_atom_site_label_1
_geom_angle_atom_site_label_2
_geom_angle_atom_site_label_3
_geom_angle
C8 Ir1 N1 79.49(11)
C8 Ir1 C29 82.52(11)
N1 Ir1 C29 91.57(11)
C8 Ir1 N22 92.96(11)
N1 Ir1 N22 168.81(9)
C29 Ir1 N22 79.17(11)
C8 Ir1 P1 175.50(8)
N1 Ir1 P1 97.89(7)
C29 Ir1 P1 101.28(9)
N22 Ir1 P1 90.15(7)
C8 Ir1 P2 93.07(8)
N1 Ir1 P2 85.88(7)
C29 Ir1 P2 175.25(9)
N22 Ir1 P2 102.90(7)
P1 Ir1 P2 83.06(3)
C43 P1 C51 102.35(16)
C43 P1 C45 104.42(15)
C51 P1 C45 102.95(14)
C43 P1 Ir1 106.94(11)
C51 P1 Ir1 116.74(10)
C45 P1 Ir1 121.29(11)
C44 P2 C57 103.47(15)
C44 P2 C63 104.00(15)
C57 P2 C63 102.80(14)
C44 P2 Ir1 107.43(11)
C57 P2 Ir1 115.59(10)
C63 P2 Ir1 121.62(10)
F76A P71 F75A 95.1(8)
F73 P71 F76 89.7(6)
F76A P71 F72 96.1(5)
F75A P71 F72 91.2(4)
F73 P71 F72 95.6(4)
F76 P71 F72 89.9(3)
F76A P71 F71 83.8(5)
F75A P71 F71 89.4(4)
F73 P71 F71 84.1(4)
F76 P71 F71 89.5(3)
F72 P71 F71 179.38(18)
F73 P71 F75 178.3(5)
F76 P71 F75 90.7(6)
F72 P71 F75 86.1(3)
F71 P71 F75 94.2(3)
F76A P71 F74A 172.1(8)
F75A P71 F74A 92.2(8)
F72 P71 F74A 80.9(7)
F71 P71 F74A 99.2(7)
F73 P71 F74 90.4(5)
F76 P71 F74 177.3(4)
F72 P71 F74 92.7(4)
F71 P71 F74 87.8(4)
F75 P71 F74 89.2(5)
F76A P71 F73A 86.5(6)
F75A P71 F73A 176.6(5)
F72 P71 F73A 85.7(3)
F71 P71 F73A 93.7(3)
F74A P71 F73A 86.1(7)
C6 N1 C2 118.0(3)
C6 N1 Ir1 125.4(2)
C2 N1 Ir1 116.51(19)
C27 N22 C23 117.9(3)
C27 N22 Ir1 125.1(2)
C23 N22 Ir1 117.0(2)
N1 C2 C3 120.2(3)
N1 C2 C7 113.4(3)
C3 C2 C7 126.3(3)
C2 C3 C4 121.5(3)
C2 C3 H3 119.3
C4 C3 H3 119.3
C3 C4 C5 116.9(3)
C3 C4 C13 121.8(3)
C5 C4 C13 121.3(3)
C6 C5 C4 120.0(3)
C6 C5 H5 120.0
C4 C5 H5 120.0
N1 C6 C5 123.3(3)
N1 C6 H6 118.4
C5 C6 H6 118.4
C12 C7 C8 118.4(3)
C12 C7 C2 125.5(3)
C8 C7 C2 116.1(3)
C9 C8 C7 119.1(3)
C9 C8 Ir1 126.8(2)
C7 C8 Ir1 114.0(2)
C10 C9 C8 118.9(3)
C10 C9 H9 120.5
C8 C9 H9 120.5
F10 C10 C9 118.4(3)
F10 C10 C11 117.7(3)
C9 C10 C11 123.8(3)
C12 C11 C10 116.7(3)
C12 C11 H11 121.7
C10 C11 H11 121.7
F12 C12 C11 116.4(3)
F12 C12 C7 120.5(3)
C11 C12 C7 123.1(3)
C18 C13 C14 120.1(3)
C18 C13 C4 119.8(3)
C14 C13 C4 120.1(3)
C15 C14 C13 118.5(4)
C15 C14 C19 120.6(4)
C13 C14 C19 120.9(4)
C16 C15 C14 122.4(4)
C16 C15 H15 118.8
C14 C15 H15 118.8
C17 C16 C15 118.0(3)
C17 C16 C20 121.2(4)
C15 C16 C20 120.9(4)
C16 C17 C18 122.3(4)
C16 C17 H17 118.9
C18 C17 H17 118.9
C17 C18 C13 118.8(3)
C17 C18 C21 120.7(3)
C13 C18 C21 120.5(3)
C14 C19 H19A 109.5
C14 C19 H19B 109.5
H19A C19 H19B 109.5
C14 C19 H19C 109.5
H19A C19 H19C 109.5
H19B C19 H19C 109.5
C16 C20 H20A 109.5
C16 C20 H20B 109.5
H20A C20 H20B 109.5
C16 C20 H20C 109.5
H20A C20 H20C 109.5
H20B C20 H20C 109.5
C18 C21 H21A 109.5
C18 C21 H21B 109.5
H21A C21 H21B 109.5
C18 C21 H21C 109.5
H21A C21 H21C 109.5
H21B C21 H21C 109.5
N22 C23 C24 120.4(3)
N22 C23 C28 113.5(3)
C24 C23 C28 126.1(3)
C25 C24 C23 121.5(3)
C25 C24 H24 119.3
C23 C24 H24 119.3
C24 C25 C26 116.9(3)
C24 C25 C34 121.8(3)
C26 C25 C34 121.2(3)
C27 C26 C25 120.1(3)
C27 C26 H26 120.0
C25 C26 H26 120.0
N22 C27 C26 123.1(3)
N22 C27 H27 118.4
C26 C27 H27 118.4
C33 C28 C29 118.4(3)
C33 C28 C23 125.8(3)
C29 C28 C23 115.8(3)
C30 C29 C28 118.5(3)
C30 C29 Ir1 127.0(2)
C28 C29 Ir1 114.0(2)
C31 C30 C29 119.6(3)
C31 C30 H30 120.2
C29 C30 H30 120.2
F31 C31 C32 118.0(3)
F31 C31 C30 118.5(3)
C32 C31 C30 123.4(3)
C33 C32 C31 116.9(3)
C33 C32 H32 121.6
C31 C32 H32 121.6
F33 C33 C32 116.5(3)
F33 C33 C28 120.3(3)
C32 C33 C28 123.2(3)
C39 C34 C35 119.9(3)
C39 C34 C25 119.2(3)
C35 C34 C25 120.9(3)
C36 C35 C34 118.9(3)
C36 C35 C40 119.9(3)
C34 C35 C40 121.2(3)
C35 C36 C37 122.1(3)
C35 C36 H36 118.9
C37 C36 H36 118.9
C38 C37 C36 117.8(3)
C38 C37 C41 120.2(3)
C36 C37 C41 121.9(4)
C37 C38 C39 122.3(3)
C37 C38 H38 118.9
C39 C38 H38 118.9
C38 C39 C34 118.9(3)
C38 C39 C42 119.6(3)
C34 C39 C42 121.5(3)
C35 C40 H40A 109.5
C35 C40 H40B 109.5
H40A C40 H40B 109.5
C35 C40 H40C 109.5
H40A C40 H40C 109.5
H40B C40 H40C 109.5
C37 C41 H41A 109.5
C37 C41 H41B 109.5
H41A C41 H41B 109.5
C37 C41 H41C 109.5
H41A C41 H41C 109.5
H41B C41 H41C 109.5
C39 C42 H42A 109.5
C39 C42 H42B 109.5
H42A C42 H42B 109.5
C39 C42 H42C 109.5
H42A C42 H42C 109.5
H42B C42 H42C 109.5
C44 C43 P1 120.5(2)
C44 C43 H43 119.7
P1 C43 H43 119.7
C43 C44 P2 119.8(2)
C43 C44 H44 120.1
P2 C44 H44 120.1
C46 C45 C50 118.6(3)
C46 C45 P1 119.6(3)
C50 C45 P1 121.8(3)
C45 C46 C47 120.7(4)
C45 C46 H46 119.6
C47 C46 H46 119.6
C48 C47 C46 119.8(4)
C48 C47 H47 120.1
C46 C47 H47 120.1
C49 C48 C47 120.0(4)
C49 C48 H48 120.0
C47 C48 H48 120.0
C48 C49 C50 120.4(4)
C48 C49 H49 119.8
C50 C49 H49 119.8
C49 C50 C45 120.4(4)
C49 C50 H50 119.8
C45 C50 H50 119.8
C52 C51 C56 119.0(3)
C52 C51 P1 122.0(3)
C56 C51 P1 119.0(3)
C51 C52 C53 120.0(4)
C51 C52 H52 120.0
C53 C52 H52 120.0
C54 C53 C52 120.6(4)
C54 C53 H53 119.7
C52 C53 H53 119.7
C53 C54 C55 120.1(4)
C53 C54 H54 120.0
C55 C54 H54 120.0
C54 C55 C56 120.0(4)
C54 C55 H55 120.0
C56 C55 H55 120.0
C55 C56 C51 120.4(4)
C55 C56 H56 119.8
C51 C56 H56 119.8
C62 C57 C58 119.3(3)
C62 C57 P2 120.5(3)
C58 C57 P2 120.2(2)
C59 C58 C57 120.5(3)
C59 C58 H58 119.7
C57 C58 H58 119.7
C60 C59 C58 120.1(4)
C60 C59 H59 120.0
C58 C59 H59 120.0
C61 C60 C59 119.9(3)
C61 C60 H60 120.1
C59 C60 H60 120.1
C60 C61 C62 121.0(3)
C60 C61 H61 119.5
C62 C61 H61 119.5
C57 C62 C61 119.2(3)
C57 C62 H62 120.4
C61 C62 H62 120.4
C68 C63 C64 118.8(3)
C68 C63 P2 121.6(3)
C64 C63 P2 119.6(2)
C65 C64 C63 120.2(3)
C65 C64 H64 119.9
C63 C64 H64 119.9
C66 C65 C64 120.7(4)
C66 C65 H65 119.7
C64 C65 H65 119.7
C65 C66 C67 119.7(4)
C65 C66 H66 120.1
C67 C66 H66 120.1
C66 C67 C68 120.5(4)
C66 C67 H67 119.8
C68 C67 H67 119.8
C63 C68 C67 120.1(4)
C63 C68 H68 119.9
C67 C68 H68 119.9
Cl81 C81 Cl82 111.9(4)
Cl81 C81 H81A 109.2
Cl82 C81 H81A 109.2
Cl81 C81 H81B 109.2
Cl82 C81 H81B 109.2
H81A C81 H81B 107.9

loop_
_geom_bond_atom_site_label_1
_geom_bond_atom_site_label_2
_geom_bond_distance
Ir1 C8 2.053(3)
Ir1 N1 2.063(2)
Ir1 C29 2.064(3)
Ir1 N22 2.067(3)
Ir1 P1 2.3642(8)
Ir1 P2 2.3653(8)
Cl81 C81 1.713(6)
Cl82 C81 1.734(7)
P1 C43 1.809(3)
P1 C51 1.825(3)
P1 C45 1.827(3)
P2 C44 1.804(3)
P2 C57 1.822(3)
P2 C63 1.823(3)
P71 F76A 1.509(7)
P71 F75A 1.515(8)
P71 F73 1.524(6)
P71 F76 1.556(5)
P71 F72 1.558(3)
P71 F71 1.568(3)
P71 F75 1.573(6)
P71 F74A 1.574(9)
P71 F74 1.574(7)
P71 F73A 1.607(7)
F10 C10 1.358(4)
F12 C12 1.349(4)
F31 C31 1.361(4)
F33 C33 1.359(4)
N1 C6 1.352(4)
N1 C2 1.369(4)
N22 C27 1.346(4)
N22 C23 1.366(4)
C2 C3 1.384(4)
C2 C7 1.468(4)
C3 C4 1.389(4)
C3 H3 0.9500
C4 C5 1.393(5)
C4 C13 1.483(5)
C5 C6 1.360(5)
C5 H5 0.9500
C6 H6 0.9500
C7 C12 1.394(4)
C7 C8 1.405(4)
C8 C9 1.401(4)
C9 C10 1.369(5)
C9 H9 0.9500
C10 C11 1.371(5)
C11 C12 1.370(5)
C11 H11 0.9500
C13 C18 1.399(5)
C13 C14 1.399(5)
C14 C15 1.391(6)
C14 C19 1.513(6)
C15 C16 1.384(6)
C15 H15 0.9500
C16 C17 1.372(6)
C16 C20 1.508(5)
C17 C18 1.392(5)
C17 H17 0.9500
C18 C21 1.502(5)
C19 H19A 0.9800
C19 H19B 0.9800
C19 H19C 0.9800
C20 H20A 0.9800
C20 H20B 0.9800
C20 H20C 0.9800
C21 H21A 0.9800
C21 H21B 0.9800
C21 H21C 0.9800
C23 C24 1.390(5)
C23 C28 1.473(5)
C24 C25 1.384(5)
C24 H24 0.9500
C25 C26 1.386(5)
C25 C34 1.494(4)
C26 C27 1.372(5)
C26 H26 0.9500
C27 H27 0.9500
C28 C33 1.397(5)
C28 C29 1.412(5)
C29 C30 1.400(5)
C30 C31 1.372(5)
C30 H30 0.9500
C31 C32 1.370(5)
C32 C33 1.367(5)
C32 H32 0.9500
C34 C39 1.396(5)
C34 C35 1.402(5)
C35 C36 1.385(5)
C35 C40 1.509(5)
C36 C37 1.388(5)
C36 H36 0.9500
C37 C38 1.375(5)
C37 C41 1.506(5)
C38 C39 1.392(5)
C38 H38 0.9500
C39 C42 1.507(5)
C40 H40A 0.9800
C40 H40B 0.9800
C40 H40C 0.9800
C41 H41A 0.9800
C41 H41B 0.9800
C41 H41C 0.9800
C42 H42A 0.9800
C42 H42B 0.9800
C42 H42C 0.9800
C43 C44 1.322(5)
C43 H43 0.9500
C44 H44 0.9500
C45 C46 1.376(5)
C45 C50 1.386(5)
C46 C47 1.391(5)
C46 H46 0.9500
C47 C48 1.369(6)
C47 H47 0.9500
C48 C49 1.364(6)
C48 H48 0.9500
C49 C50 1.383(5)
C49 H49 0.9500
C50 H50 0.9500
C51 C52 1.378(5)
C51 C56 1.389(5)
C52 C53 1.383(6)
C52 H52 0.9500
C53 C54 1.364(6)
C53 H53 0.9500
C54 C55 1.369(6)
C54 H54 0.9500
C55 C56 1.379(5)
C55 H55 0.9500
C56 H56 0.9500
C57 C62 1.390(4)
C57 C58 1.392(5)
C58 C59 1.379(5)
C58 H58 0.9500
C59 C60 1.375(6)
C59 H59 0.9500
C60 C61 1.371(6)
C60 H60 0.9500
C61 C62 1.390(5)
C61 H61 0.9500
C62 H62 0.9500
C63 C68 1.376(5)
C63 C64 1.393(4)
C64 C65 1.379(5)
C64 H64 0.9500
C65 C66 1.356(6)
C65 H65 0.9500
C66 C67 1.375(6)
C66 H66 0.9500
C67 C68 1.383(5)
C67 H67 0.9500
C68 H68 0.9500
C81 H81A 0.9900
C81 H81B 0.9900

loop_
_geom_torsion_atom_site_label_1
_geom_torsion_atom_site_label_2
_geom_torsion_atom_site_label_3
_geom_torsion_atom_site_label_4
_geom_torsion
C6 N1 C2 C3 -4.5(4)
Ir1 N1 C2 C3 172.6(2)
C6 N1 C2 C7 176.6(3)
Ir1 N1 C2 C7 -6.2(3)
N1 C2 C3 C4 1.1(5)
C7 C2 C3 C4 179.7(3)
C2 C3 C4 C5 2.8(5)
C2 C3 C4 C13 -177.3(3)
C3 C4 C5 C6 -3.2(5)
C13 C4 C5 C6 177.0(3)
C2 N1 C6 C5 4.2(5)
Ir1 N1 C6 C5 -172.6(2)
C4 C5 C6 N1 -0.3(5)
N1 C2 C7 C12 -176.0(3)
C3 C2 C7 C12 5.3(5)
N1 C2 C7 C8 2.6(4)
C3 C2 C7 C8 -176.1(3)
C12 C7 C8 C9 -1.6(4)
C2 C7 C8 C9 179.7(3)
C12 C7 C8 Ir1 -179.1(2)
C2 C7 C8 Ir1 2.2(3)
C7 C8 C9 C10 1.7(4)
Ir1 C8 C9 C10 178.8(2)
C8 C9 C10 F10 -179.5(3)
C8 C9 C10 C11 -0.4(5)
F10 C10 C11 C12 178.2(3)
C9 C10 C11 C12 -0.9(5)
C10 C11 C12 F12 -178.5(3)
C10 C11 C12 C7 0.9(5)
C8 C7 C12 F12 179.7(3)
C2 C7 C12 F12 -1.7(5)
C8 C7 C12 C11 0.4(5)
C2 C7 C12 C11 178.9(3)
C3 C4 C13 C18 -90.6(4)
C5 C4 C13 C18 89.2(4)
C3 C4 C13 C14 90.3(4)
C5 C4 C13 C14 -89.8(4)
C18 C13 C14 C15 -1.0(5)
C4 C13 C14 C15 178.1(3)
C18 C13 C14 C19 178.9(4)
C4 C13 C14 C19 -2.1(5)
C13 C14 C15 C16 0.3(6)
C19 C14 C15 C16 -179.5(4)
C14 C15 C16 C17 1.0(6)
C14 C15 C16 C20 -180.0(4)
C15 C16 C17 C18 -1.8(6)
C20 C16 C17 C18 179.2(4)
C16 C17 C18 C13 1.2(6)
C16 C17 C18 C21 -179.1(4)
C14 C13 C18 C17 0.3(5)
C4 C13 C18 C17 -178.8(3)
C14 C13 C18 C21 -179.5(4)
C4 C13 C18 C21 1.5(5)
C27 N22 C23 C24 -2.6(4)
Ir1 N22 C23 C24 175.9(2)
C27 N22 C23 C28 177.0(3)
Ir1 N22 C23 C28 -4.4(3)
N22 C23 C24 C25 -0.3(5)
C28 C23 C24 C25 -179.9(3)
C23 C24 C25 C26 2.2(5)
C23 C24 C25 C34 -175.4(3)
C24 C25 C26 C27 -1.2(5)
C34 C25 C26 C27 176.4(3)
C23 N22 C27 C26 3.7(5)
Ir1 N22 C27 C26 -174.7(2)
C25 C26 C27 N22 -1.8(5)
N22 C23 C28 C33 176.8(3)
C24 C23 C28 C33 -3.6(5)
N22 C23 C28 C29 -1.4(4)
C24 C23 C28 C29 178.2(3)
C33 C28 C29 C30 0.2(5)
C23 C28 C29 C30 178.6(3)
C33 C28 C29 Ir1 -171.9(2)
C23 C28 C29 Ir1 6.5(3)
C28 C29 C30 C31 0.9(5)
Ir1 C29 C30 C31 171.9(2)
C29 C30 C31 F31 -179.9(3)
C29 C30 C31 C32 -1.5(5)
F31 C31 C32 C33 179.2(3)
C30 C31 C32 C33 0.8(6)
C31 C32 C33 F33 -178.1(3)
C31 C32 C33 C28 0.5(5)
C29 C28 C33 F33 177.6(3)
C23 C28 C33 F33 -0.5(5)
C29 C28 C33 C32 -0.9(5)
C23 C28 C33 C32 -179.1(3)
C24 C25 C34 C39 73.0(4)
C26 C25 C34 C39 -104.4(4)
C24 C25 C34 C35 -108.9(4)
C26 C25 C34 C35 73.7(4)
C39 C34 C35 C36 -1.6(5)
C25 C34 C35 C36 -179.6(3)
C39 C34 C35 C40 179.4(3)
C25 C34 C35 C40 1.4(5)
C34 C35 C36 C37 0.0(5)
C40 C35 C36 C37 179.0(4)
C35 C36 C37 C38 1.6(6)
C35 C36 C37 C41 -176.9(4)
C36 C37 C38 C39 -1.7(6)
C41 C37 C38 C39 176.9(4)
C37 C38 C39 C34 0.2(6)
C37 C38 C39 C42 -179.8(4)
C35 C34 C39 C38 1.5(5)
C25 C34 C39 C38 179.6(3)
C35 C34 C39 C42 -178.6(4)
C25 C34 C39 C42 -0.5(6)
C51 P1 C43 C44 112.0(3)
C45 P1 C43 C44 -140.9(3)
Ir1 P1 C43 C44 -11.2(3)
P1 C43 C44 P2 0.5(4)
C57 P2 C44 C43 133.3(3)
C63 P2 C44 C43 -119.6(3)
Ir1 P2 C44 C43 10.5(3)
C43 P1 C45 C46 149.2(3)
C51 P1 C45 C46 -104.2(3)
Ir1 P1 C45 C46 28.6(3)
C43 P1 C45 C50 -30.4(3)
C51 P1 C45 C50 76.2(3)
Ir1 P1 C45 C50 -150.9(3)
C50 C45 C46 C47 -0.7(6)
P1 C45 C46 C47 179.7(3)
C45 C46 C47 C48 -0.3(6)
C46 C47 C48 C49 1.1(7)
C47 C48 C49 C50 -0.8(7)
C48 C49 C50 C45 -0.2(7)
C46 C45 C50 C49 1.0(6)
P1 C45 C50 C49 -179.5(3)
C43 P1 C51 C52 -11.1(3)
C45 P1 C51 C52 -119.3(3)
Ir1 P1 C51 C52 105.2(3)
C43 P1 C51 C56 169.6(3)
C45 P1 C51 C56 61.4(3)
Ir1 P1 C51 C56 -74.0(3)
C56 C51 C52 C53 -0.6(5)
P1 C51 C52 C53 -179.8(3)
C51 C52 C53 C54 0.3(6)
C52 C53 C54 C55 0.3(6)
C53 C54 C55 C56 -0.5(6)
C54 C55 C56 C51 0.2(6)
C52 C51 C56 C55 0.3(5)
P1 C51 C56 C55 179.6(3)
C44 P2 C57 C62 -15.6(3)
C63 P2 C57 C62 -123.6(3)
Ir1 P2 C57 C62 101.6(3)
C44 P2 C57 C58 164.7(3)
C63 P2 C57 C58 56.7(3)
Ir1 P2 C57 C58 -78.1(3)
C62 C57 C58 C59 1.7(5)
P2 C57 C58 C59 -178.6(3)
C57 C58 C59 C60 -0.3(5)
C58 C59 C60 C61 -0.6(6)
C59 C60 C61 C62 0.1(6)
C58 C57 C62 C61 -2.2(5)
P2 C57 C62 C61 178.1(3)
C60 C61 C62 C57 1.3(5)
C44 P2 C63 C68 -4.4(3)
C57 P2 C63 C68 103.2(3)
Ir1 P2 C63 C68 -125.5(3)
C44 P2 C63 C64 176.1(3)
C57 P2 C63 C64 -76.3(3)
Ir1 P2 C63 C64 55.0(3)
C68 C63 C64 C65 -1.9(5)
P2 C63 C64 C65 177.7(3)
C63 C64 C65 C66 1.1(6)
C64 C65 C66 C67 0.7(7)
C65 C66 C67 C68 -1.6(7)
C64 C63 C68 C67 0.9(5)
P2 C63 C68 C67 -178.6(3)
C66 C67 C68 C63 0.8(7)
